data_4317614
loop_
_publ_author_name
'Tetsuaki Fujihara'
'Kiyoshi Tsuge'
'Yoichi Sasaki'
'Yasuhiro Kaminaga'
'Taira Imamura'

_publ_contact_author_address
;
      Division of Chemistry, Graduate School of Science, Hokkaido University,
      Kita-ku, Sapporo, 060-0810, Japan

;
_publ_contact_author_email ' timamura@sci.hokudai.ac.jp '
_publ_contact_author_fax ' +81-11-706-3447 '
_publ_contact_author_name ' Taira Imamura'
_publ_contact_author_phone ' +81-11-706-3819 '
_publ_section_title
;
 Synthesis, Properties, and Crystal Structure of a Novel
 Anthracene-Bridged Molybdenum-Zinc Porphyrin Dimer
;
_journal_name_full 'Inorganic Chemistry'
_journal_page_first 1170
_journal_page_last 1176
_journal_paper_doi 10.1021/ic010323b
_journal_volume 41
_journal_year 2002
_chemical_formula_sum 'C81.17 H86.33 Cl2.33 Mo N8 O3 Zn'
_chemical_formula_weight 1465.92
_space_group_IT_number 2
_symmetry_cell_setting triclinic
_symmetry_Int_Tables_number 2
_symmetry_space_group_name_Hall '-P 1'
_symmetry_space_group_name_H-M 'P -1'
_audit_creation_date 'Wed Sep 12 21:32:53 2001'
_audit_creation_method 'by teXsan'
_cell_angle_alpha 90.968(3)
_cell_angle_beta 113.108(4)
_cell_angle_gamma 96.501(4)
_cell_formula_units_Z 2
_cell_length_a 15.285(1)
_cell_length_b 19.964(2)
_cell_length_c 13.691(1)
_cell_measurement_reflns_used 20718
_cell_measurement_temperature 193.2
_cell_measurement_theta_max 27.4
_cell_measurement_theta_min 1.9
_cell_volume 3809.3(5)
_computing_cell_refinement 'MSC/AFC Diffractometer Control'
_computing_data_collection 'MSC/AFC Diffractometer Control'
_computing_data_reduction 'teXsan Ver. 1.11'
_computing_publication_material 'teXsan Ver. 1.11'
_computing_structure_refinement 'teXsan Ver. 1.10'
_computing_structure_solution SIR92
_diffrn_measured_fraction_theta_full 0.9429
_diffrn_measurement_device_type 'Rigaku R-Axis Rapid'
_diffrn_measurement_method 'omega scans'
_diffrn_orient_matrix_UB_11 0.02181
_diffrn_orient_matrix_UB_12 -0.01369
_diffrn_orient_matrix_UB_13 0.07493
_diffrn_orient_matrix_UB_21 0.01702
_diffrn_orient_matrix_UB_22 0.04863
_diffrn_orient_matrix_UB_23 0.02670
_diffrn_orient_matrix_UB_31 -0.06619
_diffrn_orient_matrix_UB_32 0.00085
_diffrn_orient_matrix_UB_33 -0.00270
_diffrn_radiation_type 'Mo K\a'
_diffrn_radiation_wavelength 0.7107
_diffrn_reflns_av_R_equivalents 0.053
_diffrn_reflns_limit_h_max 19
_diffrn_reflns_limit_h_min 0
_diffrn_reflns_limit_k_max 25
_diffrn_reflns_limit_k_min -25
_diffrn_reflns_limit_l_max 16
_diffrn_reflns_limit_l_min -17
_diffrn_reflns_number 44244
_diffrn_reflns_reduction_process 'Lp corrections applied'
_diffrn_reflns_theta_full 27.49
_exptl_absorpt_coefficient_mu 0.613
_exptl_absorpt_correction_T_max 0.962
_exptl_absorpt_correction_T_min 0.781
_exptl_absorpt_correction_type integration
_exptl_crystal_colour purple
_exptl_crystal_density_diffrn 1.278
_exptl_crystal_density_method 'not measured'
_exptl_crystal_description prism
_exptl_crystal_size_max 0.600
_exptl_crystal_size_mid 0.200
_exptl_crystal_size_min 0.100
_refine_diff_density_max 1.64
_refine_diff_density_min -1.32
_refine_ls_extinction_method none
_refine_ls_goodness_of_fit_ref 2.883
_refine_ls_hydrogen_treatment noref
_refine_ls_number_parameters 891
_refine_ls_number_reflns 9602
_refine_ls_R_factor_gt 0.0992
_refine_ls_shift/su_max 0.0037
_refine_ls_structure_factor_coef Fsqd
_refine_ls_weighting_details 'w = 1/[\s^2^(Fo^2^) + (0.03000(Max(Fo^2^,0) + 2Fc^2^)/3)^2^]'
_refine_ls_weighting_scheme calc
_refine_ls_wR_factor_ref 0.1925
_reflns_number_gt 9602
_reflns_number_total 16489
_reflns_threshold_expression F^2^>2.0\s(F^2^)
_cod_data_source_file ic010323b.cif
_cod_data_source_block (DPA)[MoO(OMe)]Zn(MeOH)
_cod_original_cell_volume 3809.5(5)
_cod_original_sg_symbol_H-M 'P -1 '
_cod_original_formula_sum 'C81.17 H86.33 Cl2.33 N8 Mo O3 Zn '
_cod_database_code 4317614

loop_
_symmetry_equiv_pos_as_xyz
x,y,z
-x,-y,-z

loop_
_atom_site_label
_atom_site_type_symbol
_atom_site_fract_x
_atom_site_fract_y
_atom_site_fract_z
_atom_site_U_iso_or_equiv
_atom_site_adp_type
_atom_site_occupancy
_atom_site_calc_flag
_atom_site_refinement_flags
_atom_site_disorder_assembly
_atom_site_disorder_group
Mo(1) Mo 0.18684(5) 0.38520(4) 0.03640(7) 0.0400(3) Uani 1.00 d . . .
Zn(1) Zn 0.21647(6) 0.10383(5) -0.06955(8) 0.0340(3) Uani 1.00 d . . .
Cl(1) Cl 0.8167(8) 0.2918(6) 0.6599(9) 0.155(4) Uiso 0.50 d P . .
Cl(2) Cl 0.6570(10) 0.1907(7) 0.595(1) 0.206(5) Uiso 0.50 d P . .
Cl(3) Cl 0.3671(9) 0.4509(7) 0.407(1) 0.126(4) Uiso 0.33 d P . .
Cl(4) Cl 0.403(1) 0.589(1) 0.391(2) 0.210(8) Uiso 0.33 d P . .
Cl(5) Cl 1.009(2) 0.293(2) 0.544(2) 0.120(8) Uiso 0.17 d P . .
Cl(6) Cl 1.132(1) 0.3931(8) 0.566(1) 0.058(4) Uiso 0.17 d P . .
Cl(7) Cl 1.063(1) 0.2548(9) 0.610(1) 0.073(5) Uiso 0.17 d P . .
Cl(8) Cl 1.019(3) 0.348(2) 0.557(3) 0.19(1) Uiso 0.17 d P . .
O(1) O 0.2128(4) 0.4570(3) 0.1194(5) 0.052(2) Uani 1.00 d . . .
O(2) O 0.1385(4) 0.3024(3) -0.0625(5) 0.050(2) Uani 1.00 d . . .
O(3) O 0.2518(4) 0.2133(3) -0.0590(5) 0.050(2) Uani 1.00 d . . .
N(1) N 0.3114(4) 0.3941(3) 0.0096(5) 0.031(2) Uani 1.00 d . . .
N(2) N 0.1163(4) 0.4373(3) -0.0975(5) 0.034(2) Uani 1.00 d . . .
N(3) N 0.0549(5) 0.3638(4) 0.0493(6) 0.038(2) Uani 1.00 d . . .
N(4) N 0.2510(4) 0.3221(4) 0.1549(6) 0.037(2) Uani 1.00 d . . .
N(5) N 0.3297(4) 0.0941(3) -0.1155(5) 0.033(2) Uani 1.00 d . . .
N(6) N 0.1214(4) 0.0923(4) -0.2270(5) 0.037(2) Uani 1.00 d . . .
N(7) N 0.0994(4) 0.0911(4) -0.0292(5) 0.034(2) Uani 1.00 d . . .
N(8) N 0.3054(4) 0.0893(3) 0.0831(5) 0.031(2) Uani 1.00 d . . .
C(1) C 0.5611(6) 0.3999(4) 0.3079(7) 0.039(3) Uani 1.00 d . . .
C(2) C 0.6594(6) 0.4081(5) 0.3799(7) 0.048(3) Uani 1.00 d . . .
C(3) C 0.7134(6) 0.3615(5) 0.3834(7) 0.047(3) Uani 1.00 d . . .
C(4) C 0.6794(5) 0.3017(5) 0.3141(6) 0.037(2) Uani 1.00 d . . .
C(5) C 0.7371(5) 0.2528(5) 0.3135(7) 0.040(2) Uani 1.00 d . . .
C(6) C 0.7032(5) 0.1926(5) 0.2523(7) 0.040(3) Uani 1.00 d . . .
C(7) C 0.7628(6) 0.1409(5) 0.2532(8) 0.045(3) Uani 1.00 d . . .
C(8) C 0.7255(6) 0.0833(5) 0.1975(8) 0.050(3) Uani 1.00 d . . .
C(9) C 0.6257(6) 0.0683(5) 0.1332(8) 0.044(3) Uani 1.00 d . . .
C(10) C 0.5655(5) 0.1145(4) 0.1255(7) 0.034(2) Uani 1.00 d . . .
C(11) C 0.6017(5) 0.1813(4) 0.1836(6) 0.034(2) Uani 1.00 d . . .
C(12) C 0.5449(5) 0.2305(4) 0.1797(7) 0.034(2) Uani 1.00 d . . .
C(13) C 0.5796(5) 0.2906(4) 0.2419(6) 0.035(2) Uani 1.00 d . . .
C(14) C 0.5211(5) 0.3422(4) 0.2389(7) 0.035(2) Uani 1.00 d . . .
C(15) C 0.4170(5) 0.3395(4) 0.1649(6) 0.030(2) Uani 1.00 d . . .
C(16) C 0.3984(6) 0.3731(4) 0.0710(7) 0.035(3) Uani 1.00 d . . .
C(17) C 0.4658(6) 0.3926(4) 0.0204(7) 0.034(2) Uani 1.00 d . . .
C(18) C 0.4171(6) 0.4233(4) -0.0699(7) 0.034(2) Uani 1.00 d . . .
C(19) C 0.3220(6) 0.4257(4) -0.0756(7) 0.035(2) Uani 1.00 d . . .
C(20) C 0.2531(6) 0.4589(5) -0.1501(7) 0.040(3) Uani 1.00 d . . .
C(21) C 0.1599(6) 0.4661(5) -0.1604(7) 0.041(3) Uani 1.00 d . . .
C(22) C 0.0917(6) 0.5048(5) -0.2383(7) 0.045(3) Uani 1.00 d . . .
C(23) C 0.0097(6) 0.4985(4) -0.2195(7) 0.039(3) Uani 1.00 d . . .
C(24) C 0.0250(5) 0.4550(4) -0.1323(7) 0.035(2) Uani 1.00 d . . .
C(25) C -0.0416(5) 0.4332(4) -0.0888(7) 0.038(3) Uani 1.00 d . . .
C(26) C -0.0284(5) 0.3909(4) -0.0063(7) 0.035(2) Uani 1.00 d . . .
C(27) C -0.1005(6) 0.3644(5) 0.0325(8) 0.041(3) Uani 1.00 d . . .
C(28) C -0.0608(6) 0.3212(5) 0.1094(8) 0.045(3) Uani 1.00 d . . .
C(29) C 0.0377(6) 0.3222(4) 0.1194(7) 0.039(3) Uani 1.00 d . . .
C(30) C 0.1084(6) 0.2884(5) 0.1935(8) 0.045(3) Uani 1.00 d . . .
C(31) C 0.2049(6) 0.2895(5) 0.2138(7) 0.039(3) Uani 1.00 d . . .
C(32) C 0.2734(6) 0.2600(5) 0.3021(8) 0.046(3) Uani 1.00 d . . .
C(33) C 0.3621(6) 0.2747(4) 0.2976(7) 0.039(3) Uani 1.00 d . . .
C(34) C 0.3478(5) 0.3132(4) 0.2049(7) 0.033(2) Uani 1.00 d . . .
C(35) C 0.5683(6) 0.3788(5) 0.0520(8) 0.047(3) Uani 1.00 d . . .
C(36) C 0.4512(6) 0.4470(5) -0.1541(8) 0.049(3) Uani 1.00 d . . .
C(37) C 0.4253(9) 0.3911(7) -0.2444(10) 0.084(5) Uani 1.00 d . . .
C(38) C 0.1146(7) 0.5465(6) -0.3191(9) 0.071(4) Uani 1.00 d . . .
C(39) C -0.0799(6) 0.5281(5) -0.2808(8) 0.051(3) Uani 1.00 d . . .
C(40) C -0.1417(9) 0.4846(8) -0.381(1) 0.108(5) Uani 1.00 d . . .
C(41) C -0.2027(6) 0.3820(5) -0.0087(9) 0.054(3) Uani 1.00 d . . .
C(42) C -0.2717(8) 0.3379(7) -0.104(1) 0.101(5) Uani 1.00 d . . .
C(43) C -0.1042(7) 0.2825(5) 0.1749(9) 0.061(4) Uani 1.00 d . . .
C(44) C 0.2493(7) 0.2255(6) 0.3852(8) 0.061(4) Uani 1.00 d . . .
C(45) C 0.2498(9) 0.2742(8) 0.473(1) 0.093(5) Uani 1.00 d . . .
C(46) C 0.4513(6) 0.2536(5) 0.3781(8) 0.052(3) Uani 1.00 d . . .
C(47) C 0.0459(9) 0.2693(6) -0.127(1) 0.103(5) Uani 1.00 d . . .
C(48) C 0.4589(5) 0.1001(4) 0.0626(7) 0.033(2) Uani 1.00 d . . .
C(49) C 0.4250(6) 0.1042(4) -0.0477(7) 0.035(2) Uani 1.00 d . . .
C(50) C 0.4821(6) 0.1171(5) -0.1125(8) 0.043(3) Uani 1.00 d . . .
C(51) C 0.4177(6) 0.1114(5) -0.2175(8) 0.044(3) Uani 1.00 d . . .
C(52) C 0.3239(6) 0.0984(4) -0.2173(7) 0.035(2) Uani 1.00 d . . .
C(53) C 0.2381(6) 0.0970(5) -0.3088(7) 0.042(3) Uani 1.00 d . . .
C(54) C 0.1441(6) 0.0938(4) -0.3169(6) 0.036(2) Uani 1.00 d . . .
C(55) C 0.0611(7) 0.0939(5) -0.4112(7) 0.055(3) Uani 1.00 d . . .
C(56) C -0.0147(7) 0.0915(6) -0.3820(8) 0.056(3) Uani 1.00 d . . .
C(57) C 0.0236(6) 0.0910(5) -0.2665(7) 0.045(3) Uani 1.00 d . . .
C(58) C -0.0294(6) 0.0897(5) -0.2043(7) 0.045(3) Uani 1.00 d . . .
C(59) C 0.0054(6) 0.0900(5) -0.0949(7) 0.039(3) Uani 1.00 d . . .
C(60) C -0.0528(6) 0.0903(5) -0.0308(7) 0.040(3) Uani 1.00 d . . .
C(61) C 0.0078(6) 0.0893(4) 0.0719(7) 0.038(3) Uani 1.00 d . . .
C(62) C 0.1035(5) 0.0879(4) 0.0727(7) 0.036(2) Uani 1.00 d . . .
C(63) C 0.1857(6) 0.0836(4) 0.1631(7) 0.038(3) Uani 1.00 d . . .
C(64) C 0.2792(6) 0.0815(4) 0.1697(7) 0.037(2) Uani 1.00 d . . .
C(65) C 0.3605(6) 0.0731(4) 0.2661(7) 0.039(2) Uani 1.00 d . . .
C(66) C 0.4383(6) 0.0765(4) 0.2374(7) 0.037(2) Uani 1.00 d . . .
C(67) C 0.4035(6) 0.0880(4) 0.1228(7) 0.036(2) Uani 1.00 d . . .
C(68) C 0.5885(6) 0.1327(6) -0.0799(8) 0.062(3) Uani 1.00 d . . .
C(69) C 0.4413(7) 0.1254(7) -0.3105(9) 0.071(4) Uani 1.00 d . . .
C(70) C 0.4525(10) 0.1992(8) -0.329(1) 0.097(5) Uani 1.00 d . . .
C(71) C 0.0573(7) 0.0968(6) -0.5235(8) 0.069(4) Uani 1.00 d . . .
C(72) C -0.1206(9) 0.096(1) -0.451(1) 0.108(6) Uani 1.00 d . . .
C(73) C -0.162(1) 0.147(1) -0.450(2) 0.060(7) Uani 0.50 d P . .
C(74) C -0.162(3) 0.050(2) -0.504(3) 0.13(2) Uani 0.50 d P . .
C(75) C -0.1587(6) 0.0961(5) -0.0761(8) 0.051(3) Uani 1.00 d . . .
C(76) C -0.1805(6) 0.1661(6) -0.1078(10) 0.070(4) Uani 1.00 d . . .
C(77) C -0.0163(6) 0.0890(5) 0.1683(7) 0.047(3) Uani 1.00 d . . .
C(78) C 0.3586(6) 0.0589(5) 0.3696(7) 0.049(3) Uani 1.00 d . . .
C(79) C 0.3471(7) -0.0169(7) 0.3838(8) 0.076(4) Uani 1.00 d . . .
C(80) C 0.5379(7) 0.0649(5) 0.3148(8) 0.056(3) Uani 1.00 d . . .
C(81) C 0.2917(8) 0.2439(5) -0.1277(10) 0.070(4) Uani 1.00 d . . .
C(82) C 0.691(2) 0.268(2) 0.591(3) 0.12(1) Uiso 0.50 d P . .
C(83) C 0.364(2) 0.532(1) 0.335(2) 0.036(6) Uiso 0.33 d P . .
C(84) C 1.104(2) 0.342(1) 0.629(2) 0.041(6) Uiso 0.33 d P . .
H(1) H 0.5224 0.4341 0.3069 0.0469 Uiso 1.00 calc . . .
H(2) H 0.6857 0.4479 0.4258 0.0578 Uiso 1.00 calc . . .
H(3) H 0.7780 0.3677 0.4340 0.0561 Uiso 1.00 calc . . .
H(4) H 0.8036 0.2614 0.3577 0.0481 Uiso 1.00 calc . . .
H(5) H 0.8299 0.1490 0.2947 0.0539 Uiso 1.00 calc . . .
H(6) H 0.7665 0.0504 0.2000 0.0603 Uiso 1.00 calc . . .
H(7) H 0.6011 0.0253 0.0955 0.0524 Uiso 1.00 calc . . .
H(8) H 0.4792 0.2230 0.1324 0.0411 Uiso 1.00 calc . . .
H(9) H 0.2720 0.4799 -0.2018 0.0479 Uiso 1.00 calc . . .
H(10) H -0.1022 0.4492 -0.1190 0.0453 Uiso 1.00 calc . . .
H(11) H 0.0865 0.2603 0.2368 0.0542 Uiso 1.00 calc . . .
H(12) H 0.5882 0.3569 0.1169 0.0567 Uiso 1.00 calc . . .
H(13) H 0.5723 0.3505 -0.0022 0.0567 Uiso 1.00 calc . . .
H(14) H 0.6087 0.4202 0.0613 0.0567 Uiso 1.00 calc . . .
H(15) H 0.4218 0.4855 -0.1833 0.0590 Uiso 1.00 calc . . .
H(16) H 0.5189 0.4587 -0.1227 0.0590 Uiso 1.00 calc . . .
H(17) H 0.3577 0.3792 -0.2762 0.1007 Uiso 1.00 calc . . .
H(18) H 0.4475 0.4074 -0.2965 0.1007 Uiso 1.00 calc . . .
H(19) H 0.4549 0.3525 -0.2158 0.1007 Uiso 1.00 calc . . .
H(20) H 0.1770 0.5407 -0.3143 0.0847 Uiso 1.00 calc . . .
H(21) H 0.0689 0.5319 -0.3887 0.0847 Uiso 1.00 calc . . .
H(22) H 0.1123 0.5928 -0.3049 0.0847 Uiso 1.00 calc . . .
H(23) H -0.1151 0.5315 -0.2375 0.0611 Uiso 1.00 calc . . .
H(24) H -0.0632 0.5718 -0.2995 0.0611 Uiso 1.00 calc . . .
H(25) H -0.1980 0.5046 -0.4185 0.1298 Uiso 1.00 calc . . .
H(26) H -0.1069 0.4811 -0.4247 0.1298 Uiso 1.00 calc . . .
H(27) H -0.1590 0.4409 -0.3627 0.1298 Uiso 1.00 calc . . .
H(28) H -0.2251 0.3774 0.0469 0.0643 Uiso 1.00 calc . . .
H(29) H -0.2017 0.4275 -0.0276 0.0643 Uiso 1.00 calc . . .
H(30) H -0.3338 0.3515 -0.1255 0.1216 Uiso 1.00 calc . . .
H(31) H -0.2509 0.3423 -0.1609 0.1216 Uiso 1.00 calc . . .
H(32) H -0.2741 0.2921 -0.0864 0.1216 Uiso 1.00 calc . . .
H(33) H -0.1222 0.3129 0.2155 0.0728 Uiso 1.00 calc . . .
H(34) H -0.1593 0.2532 0.1295 0.0728 Uiso 1.00 calc . . .
H(35) H -0.0588 0.2565 0.2215 0.0728 Uiso 1.00 calc . . .
H(36) H 0.1870 0.2007 0.3522 0.0735 Uiso 1.00 calc . . .
H(37) H 0.2948 0.1953 0.4167 0.0735 Uiso 1.00 calc . . .
H(38) H 0.3118 0.2991 0.5074 0.1115 Uiso 1.00 calc . . .
H(39) H 0.2040 0.3044 0.4429 0.1115 Uiso 1.00 calc . . .
H(40) H 0.2340 0.2492 0.5237 0.1115 Uiso 1.00 calc . . .
H(41) H 0.4445 0.2057 0.3786 0.0621 Uiso 1.00 calc . . .
H(42) H 0.5041 0.2688 0.3605 0.0621 Uiso 1.00 calc . . .
H(43) H 0.4621 0.2728 0.4465 0.0621 Uiso 1.00 calc . . .
H(44) H 0.0112 0.2993 -0.1763 0.1238 Uiso 1.00 calc . . .
H(45) H 0.0516 0.2306 -0.1641 0.1238 Uiso 1.00 calc . . .
H(46) H 0.0127 0.2558 -0.0830 0.1238 Uiso 1.00 calc . . .
H(47) H 0.2456 0.0985 -0.3744 0.0503 Uiso 1.00 calc . . .
H(48) H -0.0968 0.0885 -0.2409 0.0540 Uiso 1.00 calc . . .
H(49) H 0.1777 0.0818 0.2285 0.0459 Uiso 1.00 calc . . .
H(50) H 0.6198 0.1341 -0.0046 0.0747 Uiso 1.00 calc . . .
H(51) H 0.6104 0.0986 -0.1105 0.0747 Uiso 1.00 calc . . .
H(52) H 0.6027 0.1752 -0.1041 0.0747 Uiso 1.00 calc . . .
H(53) H 0.4998 0.1084 -0.2997 0.0851 Uiso 1.00 calc . . .
H(54) H 0.3913 0.1026 -0.3720 0.0851 Uiso 1.00 calc . . .
H(55) H 0.5034 0.2226 -0.2689 0.1159 Uiso 1.00 calc . . .
H(56) H 0.4666 0.2048 -0.3904 0.1159 Uiso 1.00 calc . . .
H(57) H 0.3946 0.2170 -0.3397 0.1159 Uiso 1.00 calc . . .
H(58) H 0.0299 0.1358 -0.5541 0.0824 Uiso 1.00 calc . . .
H(59) H 0.1204 0.0990 -0.5214 0.0824 Uiso 1.00 calc . . .
H(60) H 0.0192 0.0575 -0.5652 0.0824 Uiso 1.00 calc . . .
H(61) H -0.1174 0.1810 -0.4016 0.0719 Uiso 0.50 calc P . .
H(62) H -0.1859 0.1628 -0.5197 0.0719 Uiso 0.50 calc P . .
H(63) H -0.2135 0.1344 -0.4294 0.0719 Uiso 0.50 calc P . .
H(64) H -0.2142 0.0340 -0.4865 0.1542 Uiso 0.50 calc P . .
H(65) H -0.1850 0.0617 -0.5760 0.1542 Uiso 0.50 calc P . .
H(66) H -0.1209 0.0163 -0.4944 0.1542 Uiso 0.50 calc P . .
H(67) H -0.1897 0.0656 -0.1371 0.0616 Uiso 1.00 calc . . .
H(68) H -0.1832 0.0843 -0.0239 0.0616 Uiso 1.00 calc . . .
H(69) H -0.1505 0.1971 -0.0472 0.0844 Uiso 1.00 calc . . .
H(70) H -0.1569 0.1784 -0.1605 0.0844 Uiso 1.00 calc . . .
H(71) H -0.2480 0.1668 -0.1356 0.0844 Uiso 1.00 calc . . .
H(72) H -0.0442 0.1285 0.1726 0.0562 Uiso 1.00 calc . . .
H(73) H -0.0604 0.0501 0.1627 0.0562 Uiso 1.00 calc . . .
H(74) H 0.0406 0.0882 0.2304 0.0562 Uiso 1.00 calc . . .
H(75) H 0.4169 0.0793 0.4239 0.0585 Uiso 1.00 calc . . .
H(76) H 0.3063 0.0775 0.3756 0.0585 Uiso 1.00 calc . . .
H(77) H 0.2882 -0.0377 0.3307 0.0913 Uiso 1.00 calc . . .
H(78) H 0.3988 -0.0361 0.3773 0.0913 Uiso 1.00 calc . . .
H(79) H 0.3471 -0.0240 0.4522 0.0913 Uiso 1.00 calc . . .
H(80) H 0.5354 0.0207 0.3389 0.0669 Uiso 1.00 calc . . .
H(81) H 0.5809 0.0697 0.2800 0.0669 Uiso 1.00 calc . . .
H(82) H 0.5597 0.0972 0.3739 0.0669 Uiso 1.00 calc . . .
H(83) H 0.3503 0.2270 -0.1169 0.0841 Uiso 1.00 calc . . .
H(84) H 0.2480 0.2338 -0.1995 0.0841 Uiso 1.00 calc . . .
H(85) H 0.3037 0.2915 -0.1125 0.0841 Uiso 1.00 calc . . .

loop_
_atom_site_aniso_label
_atom_site_aniso_U_11
_atom_site_aniso_U_22
_atom_site_aniso_U_33
_atom_site_aniso_U_12
_atom_site_aniso_U_13
_atom_site_aniso_U_23
Mo(1) 0.0329(4) 0.0466(6) 0.0460(5) 0.0075(4) 0.0209(4) 0.0075(4)
Zn(1) 0.0263(5) 0.0513(7) 0.0265(6) 0.0068(5) 0.0122(4) 0.0068(5)
O(1) 0.056(4) 0.042(4) 0.056(4) 0.007(3) 0.022(3) -0.008(3)
O(2) 0.032(3) 0.060(4) 0.058(4) 0.011(3) 0.016(3) 0.009(3)
O(3) 0.051(4) 0.052(4) 0.057(4) 0.014(3) 0.031(3) 0.014(3)
N(1) 0.030(4) 0.034(4) 0.035(4) 0.006(3) 0.018(3) 0.001(3)
N(2) 0.028(3) 0.039(4) 0.039(4) 0.007(3) 0.018(3) 0.004(3)
N(3) 0.036(4) 0.036(4) 0.047(5) 0.006(3) 0.023(4) 0.003(4)
N(4) 0.032(4) 0.041(4) 0.045(4) 0.008(3) 0.025(3) 0.006(4)
N(5) 0.034(4) 0.030(4) 0.036(4) 0.006(3) 0.016(3) 0.002(3)
N(6) 0.031(4) 0.047(5) 0.032(4) 0.002(3) 0.013(3) 0.005(3)
N(7) 0.027(4) 0.043(4) 0.032(4) 0.002(3) 0.012(3) 0.002(3)
N(8) 0.026(3) 0.034(4) 0.036(4) 0.006(3) 0.013(3) 0.002(3)
C(1) 0.044(5) 0.034(5) 0.041(5) 0.004(4) 0.019(4) -0.005(4)
C(2) 0.045(5) 0.053(6) 0.040(6) -0.001(5) 0.013(4) -0.013(5)
C(3) 0.035(5) 0.056(6) 0.045(6) -0.002(5) 0.014(4) -0.001(5)
C(4) 0.023(4) 0.048(6) 0.030(5) -0.006(4) 0.004(3) 0.007(4)
C(5) 0.026(4) 0.049(6) 0.038(5) -0.005(4) 0.009(4) 0.006(4)
C(6) 0.027(4) 0.050(6) 0.042(5) 0.005(4) 0.014(4) 0.016(5)
C(7) 0.028(4) 0.052(6) 0.055(6) 0.014(5) 0.014(4) 0.022(5)
C(8) 0.036(5) 0.050(6) 0.072(7) 0.018(5) 0.026(5) 0.013(6)
C(9) 0.032(4) 0.042(6) 0.058(6) 0.008(4) 0.018(4) 0.008(5)
C(10) 0.031(4) 0.029(5) 0.042(5) 0.010(4) 0.013(4) 0.010(4)
C(11) 0.031(4) 0.039(5) 0.030(5) 0.005(4) 0.010(4) 0.009(4)
C(12) 0.028(4) 0.039(5) 0.039(5) 0.005(4) 0.017(4) 0.010(4)
C(13) 0.032(4) 0.041(5) 0.032(5) 0.001(4) 0.012(4) 0.004(4)
C(14) 0.035(4) 0.035(5) 0.042(5) 0.009(4) 0.023(4) 0.011(4)
C(15) 0.026(4) 0.029(5) 0.034(5) 0.000(4) 0.013(3) -0.003(4)
C(16) 0.033(4) 0.036(5) 0.045(5) 0.007(4) 0.024(4) 0.002(4)
C(17) 0.030(4) 0.031(5) 0.040(5) 0.003(4) 0.014(4) 0.002(4)
C(18) 0.034(4) 0.030(5) 0.043(5) -0.003(4) 0.022(4) -0.008(4)
C(19) 0.035(4) 0.032(5) 0.038(5) 0.003(4) 0.016(4) -0.001(4)
C(20) 0.033(4) 0.047(6) 0.042(5) 0.006(4) 0.017(4) 0.008(4)
C(21) 0.039(5) 0.042(6) 0.044(6) 0.006(4) 0.018(4) 0.001(4)
C(22) 0.047(5) 0.056(6) 0.039(5) 0.017(5) 0.020(4) 0.011(5)
C(23) 0.038(5) 0.036(5) 0.038(5) 0.003(4) 0.010(4) -0.006(4)
C(24) 0.026(4) 0.037(5) 0.041(5) 0.003(4) 0.013(4) -0.012(4)
C(25) 0.029(4) 0.032(5) 0.053(6) 0.002(4) 0.019(4) -0.015(4)
C(26) 0.024(4) 0.036(5) 0.047(6) 0.001(4) 0.017(4) -0.002(4)
C(27) 0.031(4) 0.038(5) 0.057(6) 0.007(4) 0.023(4) -0.007(5)
C(28) 0.041(5) 0.045(6) 0.061(7) 0.005(5) 0.033(5) 0.009(5)
C(29) 0.036(4) 0.035(5) 0.051(6) 0.001(4) 0.024(4) 0.000(4)
C(30) 0.050(5) 0.037(5) 0.061(6) 0.007(5) 0.034(5) 0.003(5)
C(31) 0.037(5) 0.045(6) 0.042(5) 0.004(4) 0.022(4) 0.006(4)
C(32) 0.050(5) 0.051(6) 0.047(6) 0.008(5) 0.029(5) 0.012(5)
C(33) 0.036(5) 0.041(5) 0.042(5) 0.009(4) 0.018(4) 0.005(4)
C(34) 0.030(4) 0.032(5) 0.038(5) 0.003(4) 0.014(4) 0.001(4)
C(35) 0.035(5) 0.065(7) 0.053(6) 0.011(5) 0.027(4) 0.025(5)
C(36) 0.045(5) 0.056(6) 0.057(6) 0.009(5) 0.031(5) 0.013(5)
C(37) 0.096(9) 0.10(1) 0.073(8) -0.006(8) 0.062(7) -0.014(8)
C(38) 0.067(7) 0.094(9) 0.066(8) 0.032(7) 0.036(6) 0.033(7)
C(39) 0.040(5) 0.057(7) 0.051(6) 0.013(5) 0.011(4) 0.005(5)
C(40) 0.084(9) 0.12(1) 0.076(9) 0.038(9) -0.016(7) -0.015(9)
C(41) 0.040(5) 0.060(7) 0.078(8) 0.018(5) 0.039(5) 0.009(6)
C(42) 0.049(7) 0.09(1) 0.13(1) 0.008(7) 0.008(7) -0.039(9)
C(43) 0.050(6) 0.063(7) 0.089(8) 0.014(5) 0.046(6) 0.022(6)
C(44) 0.062(6) 0.087(8) 0.055(7) 0.032(6) 0.037(5) 0.030(6)
C(45) 0.095(9) 0.14(1) 0.076(9) 0.059(9) 0.055(8) 0.039(9)
C(46) 0.047(5) 0.054(6) 0.053(6) 0.001(5) 0.020(5) 0.011(5)
C(47) 0.084(9) 0.066(9) 0.13(1) 0.008(7) 0.011(8) -0.053(8)
C(48) 0.028(4) 0.029(5) 0.049(6) 0.014(4) 0.018(4) 0.012(4)
C(49) 0.033(4) 0.032(5) 0.044(5) 0.012(4) 0.019(4) 0.012(4)
C(50) 0.037(5) 0.050(6) 0.050(6) 0.002(4) 0.026(4) 0.001(5)
C(51) 0.045(5) 0.050(6) 0.049(6) 0.006(5) 0.032(5) 0.006(5)
C(52) 0.036(4) 0.037(5) 0.038(5) 0.006(4) 0.022(4) -0.002(4)
C(53) 0.046(5) 0.052(6) 0.026(5) -0.002(5) 0.015(4) 0.000(4)
C(54) 0.035(4) 0.041(5) 0.029(5) 0.001(4) 0.011(4) 0.007(4)
C(55) 0.057(6) 0.077(8) 0.031(5) 0.012(6) 0.015(5) 0.013(5)
C(56) 0.048(6) 0.078(8) 0.034(6) 0.010(6) 0.007(5) 0.006(5)
C(57) 0.034(5) 0.058(6) 0.038(5) 0.004(5) 0.012(4) 0.007(5)
C(58) 0.034(5) 0.066(7) 0.033(5) 0.005(5) 0.012(4) 0.005(5)
C(59) 0.028(4) 0.046(6) 0.044(6) 0.001(4) 0.014(4) 0.003(4)
C(60) 0.035(5) 0.050(6) 0.037(5) 0.005(4) 0.017(4) 0.006(5)
C(61) 0.038(5) 0.043(5) 0.038(5) 0.001(4) 0.022(4) -0.006(4)
C(62) 0.030(4) 0.041(5) 0.038(5) 0.000(4) 0.016(4) 0.006(4)
C(63) 0.044(5) 0.043(5) 0.036(5) 0.003(4) 0.025(4) -0.003(4)
C(64) 0.033(4) 0.037(5) 0.037(5) 0.004(4) 0.011(4) 0.006(4)
C(65) 0.041(5) 0.042(5) 0.032(5) 0.005(4) 0.013(4) 0.005(4)
C(66) 0.033(4) 0.042(5) 0.033(5) 0.005(4) 0.011(4) 0.010(4)
C(67) 0.034(4) 0.037(5) 0.037(5) 0.012(4) 0.012(4) 0.011(4)
C(68) 0.038(5) 0.098(9) 0.055(7) 0.008(6) 0.023(5) 0.011(6)
C(69) 0.047(6) 0.12(1) 0.052(7) 0.012(7) 0.021(5) 0.014(7)
C(70) 0.12(1) 0.11(1) 0.072(9) 0.012(9) 0.054(8) 0.048(8)
C(71) 0.068(7) 0.108(10) 0.030(6) 0.013(7) 0.019(5) 0.008(6)
C(72) 0.051(8) 0.21(2) 0.040(8) 0.00(1) 0.000(6) -0.02(1)
C(73) 0.04(1) 0.07(2) 0.06(1) 0.03(1) 0.01(1) 0.03(1)
C(74) 0.17(4) 0.10(3) 0.12(3) 0.07(3) 0.05(3) 0.07(2)
C(75) 0.030(5) 0.062(7) 0.061(7) 0.007(5) 0.018(5) 0.001(6)
C(76) 0.032(5) 0.064(8) 0.109(10) 0.009(5) 0.022(6) -0.001(7)
C(77) 0.043(5) 0.061(7) 0.047(6) 0.008(5) 0.029(4) 0.005(5)
C(78) 0.042(5) 0.068(7) 0.035(5) 0.011(5) 0.013(4) 0.012(5)
C(79) 0.056(6) 0.12(1) 0.050(7) 0.000(7) 0.016(5) 0.040(7)
C(80) 0.050(5) 0.070(7) 0.044(6) 0.003(5) 0.016(5) 0.030(5)
C(81) 0.079(8) 0.054(7) 0.082(9) 0.003(6) 0.039(7) -0.006(6)

loop_
_atom_type_symbol
_atom_type_description
_atom_type_scat_dispersion_real
_atom_type_scat_dispersion_imag
_atom_type_scat_source
C C 0.003 0.002
;International Tables for Crystallography
(1992, Vol. C, Tables 4.2.6.8 and 6.1.1.1)
;
H H 0.000 0.000
;International Tables for Crystallography
(1992, Vol. C, Table 6.1.1.2)
;
O O 0.011 0.006
;International Tables for Crystallography
(1992, Vol. C, Tables 4.2.6.8 and 6.1.1.1)
;
N N 0.006 0.003
;International Tables for Crystallography
(1992, Vol. C, Tables 4.2.6.8 and 6.1.1.1)
;
Mo Mo -1.683 0.686
;International Tables for Crystallography
(1992, Vol. C, Tables 4.2.6.8 and 6.1.1.1)
;
Zn Zn 0.284 1.430
;International Tables for Crystallography
(1992, Vol. C, Tables 4.2.6.8 and 6.1.1.1)
;
Cl Cl 0.148 0.159
;International Tables for Crystallography
(1992, Vol. C, Tables 4.2.6.8 and 6.1.1.1)
;

loop_
_geom_angle_atom_site_label_1
_geom_angle_atom_site_label_2
_geom_angle_atom_site_label_3
_geom_angle
_geom_angle_site_symmetry_1
_geom_angle_site_symmetry_2
_geom_angle_site_symmetry_3
_geom_angle_publ_flag
O(1) Mo(1) O(2) 172.3(3) . . . yes
O(1) Mo(1) N(1) 98.2(3) . . . yes
O(1) Mo(1) N(2) 91.6(3) . . . yes
O(1) Mo(1) N(3) 89.9(3) . . . yes
O(1) Mo(1) N(4) 96.2(3) . . . yes
O(2) Mo(1) N(1) 89.0(2) . . . yes
O(2) Mo(1) N(2) 85.7(3) . . . yes
O(2) Mo(1) N(3) 82.9(3) . . . yes
O(2) Mo(1) N(4) 86.5(3) . . . yes
N(1) Mo(1) N(2) 92.3(3) . . . yes
N(1) Mo(1) N(3) 171.9(3) . . . yes
N(1) Mo(1) N(4) 87.1(3) . . . yes
N(2) Mo(1) N(3) 87.4(3) . . . yes
N(2) Mo(1) N(4) 172.2(3) . . . yes
N(3) Mo(1) N(4) 92.1(3) . . . yes
O(3) Zn(1) N(5) 89.2(2) . . . yes
O(3) Zn(1) N(6) 97.7(3) . . . yes
O(3) Zn(1) N(7) 103.1(3) . . . yes
O(3) Zn(1) N(8) 96.6(2) . . . yes
N(5) Zn(1) N(6) 90.1(3) . . . yes
N(5) Zn(1) N(7) 167.7(3) . . . yes
N(5) Zn(1) N(8) 88.6(3) . . . yes
N(6) Zn(1) N(7) 87.7(3) . . . yes
N(6) Zn(1) N(8) 165.6(3) . . . yes
N(7) Zn(1) N(8) 90.5(3) . . . yes
Cl(7) Cl(5) Cl(8) 123(3) . . . yes
Cl(7) Cl(5) C(84) 72(1) . . . yes
Cl(8) Cl(5) C(84) 52(2) . . . yes
Cl(8) Cl(6) C(84) 45(1) . . . yes
Cl(5) Cl(7) Cl(8) 25(1) . . . yes
Cl(5) Cl(7) C(84) 63(1) . . . yes
Cl(8) Cl(7) C(84) 38(1) . . . yes
Cl(5) Cl(8) Cl(6) 116(3) . . . yes
Cl(5) Cl(8) Cl(7) 30(2) . . . yes
Cl(5) Cl(8) C(84) 86(3) . . . yes
Cl(6) Cl(8) Cl(7) 99(1) . . . yes
Cl(6) Cl(8) C(84) 53(1) . . . yes
Cl(7) Cl(8) C(84) 56(2) . . . yes
Mo(1) O(2) C(47) 134.0(6) . . . yes
Zn(1) O(3) C(81) 119.8(6) . . . yes
Mo(1) N(1) C(16) 128.4(6) . . . yes
Mo(1) N(1) C(19) 124.1(5) . . . yes
C(16) N(1) C(19) 107.5(6) . . . yes
Mo(1) N(2) C(21) 123.7(5) . . . yes
Mo(1) N(2) C(24) 127.9(6) . . . yes
C(21) N(2) C(24) 108.1(7) . . . yes
Mo(1) N(3) C(26) 127.2(6) . . . yes
Mo(1) N(3) C(29) 125.1(6) . . . yes
C(26) N(3) C(29) 107.5(7) . . . yes
Mo(1) N(4) C(31) 123.5(5) . . . yes
Mo(1) N(4) C(34) 129.2(6) . . . yes
C(31) N(4) C(34) 106.4(7) . . . yes
Zn(1) N(5) C(49) 124.5(6) . . . yes
Zn(1) N(5) C(52) 124.4(5) . . . yes
C(49) N(5) C(52) 108.2(7) . . . yes
Zn(1) N(6) C(54) 127.0(5) . . . yes
Zn(1) N(6) C(57) 127.5(6) . . . yes
C(54) N(6) C(57) 105.0(7) . . . yes
Zn(1) N(7) C(59) 127.5(6) . . . yes
Zn(1) N(7) C(62) 125.3(5) . . . yes
C(59) N(7) C(62) 106.9(7) . . . yes
Zn(1) N(8) C(64) 126.4(5) . . . yes
Zn(1) N(8) C(67) 127.4(6) . . . yes
C(64) N(8) C(67) 106.2(7) . . . yes
C(2) C(1) C(14) 120.7(8) . . . yes
C(2) C(1) H(1) 119.7 . . . no
C(14) C(1) H(1) 119.7 . . . no
C(1) C(2) C(3) 120.7(8) . . . yes
C(1) C(2) H(2) 119.6 . . . no
C(3) C(2) H(2) 119.6 . . . no
C(2) C(3) C(4) 122.5(8) . . . yes
C(2) C(3) H(3) 118.8 . . . no
C(4) C(3) H(3) 118.8 . . . no
C(3) C(4) C(5) 123.3(7) . . . yes
C(3) C(4) C(13) 118.5(8) . . . yes
C(5) C(4) C(13) 118.2(8) . . . yes
C(4) C(5) C(6) 123.5(7) . . . yes
C(4) C(5) H(4) 118.2 . . . no
C(6) C(5) H(4) 118.2 . . . no
C(5) C(6) C(7) 123.7(8) . . . yes
C(5) C(6) C(11) 117.2(8) . . . yes
C(7) C(6) C(11) 119.1(8) . . . yes
C(6) C(7) C(8) 120.8(8) . . . yes
C(6) C(7) H(5) 119.6 . . . no
C(8) C(7) H(5) 119.6 . . . no
C(7) C(8) C(9) 122.3(9) . . . yes
C(7) C(8) H(6) 118.9 . . . no
C(9) C(8) H(6) 118.9 . . . no
C(8) C(9) C(10) 120.6(8) . . . yes
C(8) C(9) H(7) 119.7 . . . no
C(10) C(9) H(7) 119.7 . . . no
C(9) C(10) C(11) 120.7(7) . . . yes
C(9) C(10) C(48) 122.7(7) . . . yes
C(11) C(10) C(48) 116.5(7) . . . yes
C(6) C(11) C(10) 116.3(7) . . . yes
C(6) C(11) C(12) 119.7(8) . . . yes
C(10) C(11) C(12) 123.9(7) . . . yes
C(11) C(12) C(13) 122.6(7) . . . yes
C(11) C(12) H(8) 118.7 . . . no
C(13) C(12) H(8) 118.7 . . . no
C(4) C(13) C(12) 118.6(8) . . . yes
C(4) C(13) C(14) 118.2(8) . . . yes
C(12) C(13) C(14) 123.2(7) . . . yes
C(1) C(14) C(13) 119.3(7) . . . yes
C(1) C(14) C(15) 116.1(7) . . . yes
C(13) C(14) C(15) 124.6(7) . . . yes
C(14) C(15) C(16) 116.1(7) . . . yes
C(14) C(15) C(34) 116.7(7) . . . yes
C(16) C(15) C(34) 126.2(7) . . . yes
N(1) C(16) C(15) 124.8(7) . . . yes
N(1) C(16) C(17) 107.9(7) . . . yes
C(15) C(16) C(17) 127.2(7) . . . yes
C(16) C(17) C(18) 107.3(7) . . . yes
C(16) C(17) C(35) 129.4(8) . . . yes
C(18) C(17) C(35) 123.1(8) . . . yes
C(17) C(18) C(19) 107.6(8) . . . yes
C(17) C(18) C(36) 128.1(8) . . . yes
C(19) C(18) C(36) 124.2(8) . . . yes
N(1) C(19) C(18) 109.6(7) . . . yes
N(1) C(19) C(20) 125.0(8) . . . yes
C(18) C(19) C(20) 125.3(8) . . . yes
C(19) C(20) C(21) 129.6(8) . . . yes
C(19) C(20) H(9) 115.2 . . . no
C(21) C(20) H(9) 115.2 . . . no
N(2) C(21) C(20) 125.0(8) . . . yes
N(2) C(21) C(22) 108.0(7) . . . yes
C(20) C(21) C(22) 126.9(9) . . . yes
C(21) C(22) C(23) 107.5(8) . . . yes
C(21) C(22) C(38) 124.1(8) . . . yes
C(23) C(22) C(38) 128.4(9) . . . yes
C(22) C(23) C(24) 106.8(7) . . . yes
C(22) C(23) C(39) 126.4(9) . . . yes
C(24) C(23) C(39) 126.7(8) . . . yes
N(2) C(24) C(23) 109.6(7) . . . yes
N(2) C(24) C(25) 124.1(8) . . . yes
C(23) C(24) C(25) 126.3(8) . . . yes
C(24) C(25) C(26) 127.0(8) . . . yes
C(24) C(25) H(10) 116.5 . . . no
C(26) C(25) H(10) 116.5 . . . no
N(3) C(26) C(25) 125.2(7) . . . yes
N(3) C(26) C(27) 108.3(8) . . . yes
C(25) C(26) C(27) 126.4(8) . . . yes
C(26) C(27) C(28) 108.2(7) . . . yes
C(26) C(27) C(41) 124.7(9) . . . yes
C(28) C(27) C(41) 127.1(8) . . . yes
C(27) C(28) C(29) 105.6(8) . . . yes
C(27) C(28) C(43) 129.2(8) . . . yes
C(29) C(28) C(43) 125.2(9) . . . yes
N(3) C(29) C(28) 110.3(8) . . . yes
N(3) C(29) C(30) 123.4(8) . . . yes
C(28) C(29) C(30) 126.2(9) . . . yes
C(29) C(30) C(31) 130.5(9) . . . yes
C(29) C(30) H(11) 114.7 . . . no
C(31) C(30) H(11) 114.7 . . . no
N(4) C(31) C(30) 125.0(8) . . . yes
N(4) C(31) C(32) 109.7(7) . . . yes
C(30) C(31) C(32) 125.2(8) . . . yes
C(31) C(32) C(33) 107.7(8) . . . yes
C(31) C(32) C(44) 123.6(8) . . . yes
C(33) C(32) C(44) 128.5(9) . . . yes
C(32) C(33) C(34) 106.7(7) . . . yes
C(32) C(33) C(46) 122.9(9) . . . yes
C(34) C(33) C(46) 130.3(8) . . . yes
N(4) C(34) C(15) 122.0(8) . . . yes
N(4) C(34) C(33) 109.5(7) . . . yes
C(15) C(34) C(33) 128.6(7) . . . yes
C(17) C(35) H(12) 109.5 . . . no
C(17) C(35) H(13) 109.5 . . . no
C(17) C(35) H(14) 109.5 . . . no
H(12) C(35) H(13) 109.5 . . . no
H(12) C(35) H(14) 109.5 . . . no
H(13) C(35) H(14) 109.5 . . . no
C(18) C(36) C(37) 111.2(8) . . . yes
C(18) C(36) H(15) 109.0 . . . no
C(18) C(36) H(16) 109.1 . . . no
C(37) C(36) H(15) 109.0 . . . no
C(37) C(36) H(16) 109.0 . . . no
H(15) C(36) H(16) 109.5 . . . no
C(36) C(37) H(17) 109.5 . . . no
C(36) C(37) H(18) 109.5 . . . no
C(36) C(37) H(19) 109.5 . . . no
H(17) C(37) H(18) 109.5 . . . no
H(17) C(37) H(19) 109.5 . . . no
H(18) C(37) H(19) 109.5 . . . no
C(22) C(38) H(20) 109.5 . . . no
C(22) C(38) H(21) 109.5 . . . no
C(22) C(38) H(22) 109.5 . . . no
H(20) C(38) H(21) 109.5 . . . no
H(20) C(38) H(22) 109.5 . . . no
H(21) C(38) H(22) 109.5 . . . no
C(23) C(39) C(40) 111.2(8) . . . yes
C(23) C(39) H(23) 109.0 . . . no
C(23) C(39) H(24) 109.0 . . . no
C(40) C(39) H(23) 109.0 . . . no
C(40) C(39) H(24) 109.0 . . . no
H(23) C(39) H(24) 109.5 . . . no
C(39) C(40) H(25) 109.5 . . . no
C(39) C(40) H(26) 109.5 . . . no
C(39) C(40) H(27) 109.5 . . . no
H(25) C(40) H(26) 109.5 . . . no
H(25) C(40) H(27) 109.5 . . . no
H(26) C(40) H(27) 109.5 . . . no
C(27) C(41) C(42) 113.8(8) . . . yes
C(27) C(41) H(28) 108.4 . . . no
C(27) C(41) H(29) 108.4 . . . no
C(42) C(41) H(28) 108.4 . . . no
C(42) C(41) H(29) 108.4 . . . no
H(28) C(41) H(29) 109.5 . . . no
C(41) C(42) H(30) 109.5 . . . no
C(41) C(42) H(31) 109.5 . . . no
C(41) C(42) H(32) 109.5 . . . no
H(30) C(42) H(31) 109.5 . . . no
H(30) C(42) H(32) 109.5 . . . no
H(31) C(42) H(32) 109.5 . . . no
C(28) C(43) H(33) 109.5 . . . no
C(28) C(43) H(34) 109.5 . . . no
C(28) C(43) H(35) 109.5 . . . no
H(33) C(43) H(34) 109.5 . . . no
H(33) C(43) H(35) 109.5 . . . no
H(34) C(43) H(35) 109.5 . . . no
C(32) C(44) C(45) 113.5(10) . . . yes
C(32) C(44) H(36) 108.5 . . . no
C(32) C(44) H(37) 108.5 . . . no
C(45) C(44) H(36) 108.5 . . . no
C(45) C(44) H(37) 108.5 . . . no
H(36) C(44) H(37) 109.5 . . . no
C(44) C(45) H(38) 109.5 . . . no
C(44) C(45) H(39) 109.5 . . . no
C(44) C(45) H(40) 109.5 . . . no
H(38) C(45) H(39) 109.5 . . . no
H(38) C(45) H(40) 109.5 . . . no
H(39) C(45) H(40) 109.5 . . . no
C(33) C(46) H(41) 109.5 . . . no
C(33) C(46) H(42) 109.5 . . . no
C(33) C(46) H(43) 109.5 . . . no
H(41) C(46) H(42) 109.5 . . . no
H(41) C(46) H(43) 109.5 . . . no
H(42) C(46) H(43) 109.5 . . . no
O(2) C(47) H(44) 109.5 . . . no
O(2) C(47) H(45) 109.5 . . . no
O(2) C(47) H(46) 109.5 . . . no
H(44) C(47) H(45) 109.5 . . . no
H(44) C(47) H(46) 109.5 . . . no
H(45) C(47) H(46) 109.5 . . . no
C(10) C(48) C(49) 117.5(7) . . . yes
C(10) C(48) C(67) 115.6(8) . . . yes
C(49) C(48) C(67) 126.8(7) . . . yes
N(5) C(49) C(48) 124.4(8) . . . yes
N(5) C(49) C(50) 108.0(8) . . . yes
C(48) C(49) C(50) 127.6(8) . . . yes
C(49) C(50) C(51) 106.5(7) . . . yes
C(49) C(50) C(68) 130.7(9) . . . yes
C(51) C(50) C(68) 122.8(8) . . . yes
C(50) C(51) C(52) 106.9(8) . . . yes
C(50) C(51) C(69) 125.9(8) . . . yes
C(52) C(51) C(69) 126.7(8) . . . yes
N(5) C(52) C(51) 110.3(7) . . . yes
N(5) C(52) C(53) 125.2(7) . . . yes
C(51) C(52) C(53) 124.1(8) . . . yes
C(52) C(53) C(54) 129.5(8) . . . yes
C(52) C(53) H(47) 115.3 . . . no
C(54) C(53) H(47) 115.3 . . . no
N(6) C(54) C(53) 122.1(7) . . . yes
N(6) C(54) C(55) 111.2(7) . . . yes
C(53) C(54) C(55) 126.7(8) . . . yes
C(54) C(55) C(56) 106.9(8) . . . yes
C(54) C(55) C(71) 126.5(9) . . . yes
C(56) C(55) C(71) 126.6(9) . . . yes
C(55) C(56) C(57) 107.2(8) . . . yes
C(55) C(56) C(72) 129.1(10) . . . yes
C(57) C(56) C(72) 123.5(10) . . . yes
N(6) C(57) C(56) 109.8(8) . . . yes
N(6) C(57) C(58) 124.3(8) . . . yes
C(56) C(57) C(58) 125.9(8) . . . yes
C(57) C(58) C(59) 126.9(8) . . . yes
C(57) C(58) H(48) 116.6 . . . no
C(59) C(58) H(48) 116.6 . . . no
N(7) C(59) C(58) 125.0(8) . . . yes
N(7) C(59) C(60) 109.4(8) . . . yes
C(58) C(59) C(60) 125.5(7) . . . yes
C(59) C(60) C(61) 106.9(7) . . . yes
C(59) C(60) C(75) 124.2(8) . . . yes
C(61) C(60) C(75) 128.7(8) . . . yes
C(60) C(61) C(62) 106.7(7) . . . yes
C(60) C(61) C(77) 127.7(8) . . . yes
C(62) C(61) C(77) 125.6(8) . . . yes
N(7) C(62) C(61) 109.9(7) . . . yes
N(7) C(62) C(63) 125.4(7) . . . yes
C(61) C(62) C(63) 124.8(8) . . . yes
C(62) C(63) C(64) 127.8(8) . . . yes
C(62) C(63) H(49) 116.1 . . . no
C(64) C(63) H(49) 116.1 . . . no
N(8) C(64) C(63) 123.7(7) . . . yes
N(8) C(64) C(65) 111.6(7) . . . yes
C(63) C(64) C(65) 124.7(8) . . . yes
C(64) C(65) C(66) 105.5(8) . . . yes
C(64) C(65) C(78) 126.5(8) . . . yes
C(66) C(65) C(78) 127.8(8) . . . yes
C(65) C(66) C(67) 107.7(7) . . . yes
C(65) C(66) C(80) 122.6(8) . . . yes
C(67) C(66) C(80) 129.6(8) . . . yes
N(8) C(67) C(48) 123.9(8) . . . yes
N(8) C(67) C(66) 109.0(7) . . . yes
C(48) C(67) C(66) 127.1(7) . . . yes
C(50) C(68) H(50) 109.5 . . . no
C(50) C(68) H(51) 109.5 . . . no
C(50) C(68) H(52) 109.5 . . . no
H(50) C(68) H(51) 109.5 . . . no
H(50) C(68) H(52) 109.5 . . . no
H(51) C(68) H(52) 109.5 . . . no
C(51) C(69) C(70) 113(1) . . . yes
C(51) C(69) H(53) 108.4 . . . no
C(51) C(69) H(54) 108.4 . . . no
C(70) C(69) H(53) 108.4 . . . no
C(70) C(69) H(54) 108.4 . . . no
H(53) C(69) H(54) 109.5 . . . no
C(69) C(70) H(55) 109.5 . . . no
C(69) C(70) H(56) 109.5 . . . no
C(69) C(70) H(57) 109.5 . . . no
H(55) C(70) H(56) 109.5 . . . no
H(55) C(70) H(57) 109.5 . . . no
H(56) C(70) H(57) 109.5 . . . no
C(55) C(71) H(58) 109.5 . . . no
C(55) C(71) H(59) 109.5 . . . no
C(55) C(71) H(60) 109.5 . . . no
H(58) C(71) H(59) 109.5 . . . no
H(58) C(71) H(60) 109.5 . . . no
H(59) C(71) H(60) 109.5 . . . no
C(56) C(72) C(73) 124(1) . . . yes
C(56) C(72) C(74) 116(2) . . . yes
C(73) C(72) C(74) 119(2) . . . yes
C(72) C(73) H(61) 109.5 . . . no
C(72) C(73) H(62) 109.5 . . . no
C(72) C(73) H(63) 109.5 . . . no
H(61) C(73) H(62) 109.5 . . . no
H(61) C(73) H(63) 109.5 . . . no
H(62) C(73) H(63) 109.5 . . . no
C(72) C(74) H(64) 109.5 . . . no
C(72) C(74) H(65) 109.5 . . . no
C(72) C(74) H(66) 109.5 . . . no
H(64) C(74) H(65) 109.5 . . . no
H(64) C(74) H(66) 109.5 . . . no
H(65) C(74) H(66) 109.5 . . . no
C(60) C(75) C(76) 113.1(8) . . . yes
C(60) C(75) H(67) 108.6 . . . no
C(60) C(75) H(68) 108.6 . . . no
C(76) C(75) H(67) 108.6 . . . no
C(76) C(75) H(68) 108.6 . . . no
H(67) C(75) H(68) 109.5 . . . no
C(75) C(76) H(69) 109.5 . . . no
C(75) C(76) H(70) 109.5 . . . no
C(75) C(76) H(71) 109.5 . . . no
H(69) C(76) H(70) 109.5 . . . no
H(69) C(76) H(71) 109.5 . . . no
H(70) C(76) H(71) 109.5 . . . no
C(61) C(77) H(72) 109.5 . . . no
C(61) C(77) H(73) 109.5 . . . no
C(61) C(77) H(74) 109.5 . . . no
H(72) C(77) H(73) 109.5 . . . no
H(72) C(77) H(74) 109.5 . . . no
H(73) C(77) H(74) 109.5 . . . no
C(65) C(78) C(79) 112.1(8) . . . yes
C(65) C(78) H(75) 108.8 . . . no
C(65) C(78) H(76) 108.8 . . . no
C(79) C(78) H(75) 108.8 . . . no
C(79) C(78) H(76) 108.8 . . . no
H(75) C(78) H(76) 109.5 . . . no
C(78) C(79) H(77) 109.5 . . . no
C(78) C(79) H(78) 109.5 . . . no
C(78) C(79) H(79) 109.5 . . . no
H(77) C(79) H(78) 109.5 . . . no
H(77) C(79) H(79) 109.5 . . . no
H(78) C(79) H(79) 109.5 . . . no
C(66) C(80) H(80) 109.5 . . . no
C(66) C(80) H(81) 109.5 . . . no
C(66) C(80) H(82) 109.5 . . . no
H(80) C(80) H(81) 109.5 . . . no
H(80) C(80) H(82) 109.5 . . . no
H(81) C(80) H(82) 109.5 . . . no
O(3) C(81) H(83) 109.5 . . . no
O(3) C(81) H(84) 109.5 . . . no
O(3) C(81) H(85) 109.5 . . . no
H(83) C(81) H(84) 109.5 . . . no
H(83) C(81) H(85) 109.5 . . . no
H(84) C(81) H(85) 109.5 . . . no
Cl(1) C(82) Cl(2) 114(1) . . . yes
Cl(3) C(83) Cl(4) 119(1) . . . yes
Cl(5) C(84) Cl(6) 106(2) . . . yes
Cl(5) C(84) Cl(7) 44(1) . . . yes
Cl(5) C(84) Cl(8) 41(1) . . . yes
Cl(6) C(84) Cl(7) 134(1) . . . yes
Cl(6) C(84) Cl(8) 80(2) . . . yes
Cl(7) C(84) Cl(8) 84(2) . . . yes

loop_
_geom_bond_atom_site_label_1
_geom_bond_atom_site_label_2
_geom_bond_distance
_geom_bond_site_symmetry_1
_geom_bond_site_symmetry_2
_geom_bond_publ_flag
Mo(1) O(1) 1.722(6) . . yes
Mo(1) O(2) 1.993(6) . . yes
Mo(1) N(1) 2.065(6) . . yes
Mo(1) N(2) 2.090(7) . . yes
Mo(1) N(3) 2.090(7) . . yes
Mo(1) N(4) 2.069(7) . . yes
Zn(1) O(3) 2.180(6) . . yes
Zn(1) N(5) 2.086(7) . . yes
Zn(1) N(6) 2.064(7) . . yes
Zn(1) N(7) 2.061(7) . . yes
Zn(1) N(8) 2.045(7) . . yes
Cl(1) C(82) 1.77(3) . . yes
Cl(2) C(82) 1.59(3) . . yes
Cl(3) C(83) 1.91(3) . . yes
Cl(4) C(83) 1.30(3) . . yes
Cl(5) Cl(7) 1.29(3) . . yes
Cl(5) Cl(8) 1.10(4) . . yes
Cl(5) C(84) 1.65(4) . . yes
Cl(6) Cl(8) 1.81(4) . . yes
Cl(6) C(84) 1.48(3) . . yes
Cl(7) Cl(8) 2.10(5) . . yes
Cl(7) C(84) 1.76(3) . . yes
Cl(8) C(84) 1.31(4) . . yes
O(2) C(47) 1.42(1) . . yes
O(3) C(81) 1.42(1) . . yes
N(1) C(16) 1.382(10) . . yes
N(1) C(19) 1.39(1) . . yes
N(2) C(21) 1.38(1) . . yes
N(2) C(24) 1.376(9) . . yes
N(3) C(26) 1.38(1) . . yes
N(3) C(29) 1.36(1) . . yes
N(4) C(31) 1.39(1) . . yes
N(4) C(34) 1.401(9) . . yes
N(5) C(49) 1.375(10) . . yes
N(5) C(52) 1.37(1) . . yes
N(6) C(54) 1.40(1) . . yes
N(6) C(57) 1.373(10) . . yes
N(7) C(59) 1.362(9) . . yes
N(7) C(62) 1.37(1) . . yes
N(8) C(64) 1.40(1) . . yes
N(8) C(67) 1.382(9) . . yes
C(1) C(2) 1.43(1) . . yes
C(1) C(14) 1.39(1) . . yes
C(1) H(1) 0.950 . . no
C(2) C(3) 1.30(1) . . yes
C(2) H(2) 0.950 . . no
C(3) C(4) 1.43(1) . . yes
C(3) H(3) 0.950 . . no
C(4) C(5) 1.39(1) . . yes
C(4) C(13) 1.45(1) . . yes
C(5) C(6) 1.38(1) . . yes
C(5) H(4) 0.950 . . no
C(6) C(7) 1.45(1) . . yes
C(6) C(11) 1.45(1) . . yes
C(7) C(8) 1.31(1) . . yes
C(7) H(5) 0.950 . . no
C(8) C(9) 1.42(1) . . yes
C(8) H(6) 0.950 . . no
C(9) C(10) 1.35(1) . . yes
C(9) H(7) 0.950 . . no
C(10) C(11) 1.47(1) . . yes
C(10) C(48) 1.50(1) . . yes
C(11) C(12) 1.37(1) . . yes
C(12) C(13) 1.38(1) . . yes
C(12) H(8) 0.950 . . no
C(13) C(14) 1.43(1) . . yes
C(14) C(15) 1.51(1) . . yes
C(15) C(16) 1.40(1) . . yes
C(15) C(34) 1.42(1) . . yes
C(16) C(17) 1.47(1) . . yes
C(17) C(18) 1.37(1) . . yes
C(17) C(35) 1.51(1) . . yes
C(18) C(19) 1.43(1) . . yes
C(18) C(36) 1.50(1) . . yes
C(19) C(20) 1.39(1) . . yes
C(20) C(21) 1.40(1) . . yes
C(20) H(9) 0.950 . . no
C(21) C(22) 1.47(1) . . yes
C(22) C(23) 1.37(1) . . yes
C(22) C(38) 1.52(1) . . yes
C(23) C(24) 1.45(1) . . yes
C(23) C(39) 1.49(1) . . yes
C(24) C(25) 1.40(1) . . yes
C(25) C(26) 1.39(1) . . yes
C(25) H(10) 0.950 . . no
C(26) C(27) 1.45(1) . . yes
C(27) C(28) 1.37(1) . . yes
C(27) C(41) 1.52(1) . . yes
C(28) C(29) 1.46(1) . . yes
C(28) C(43) 1.49(1) . . yes
C(29) C(30) 1.41(1) . . yes
C(30) C(31) 1.39(1) . . yes
C(30) H(11) 0.950 . . no
C(31) C(32) 1.44(1) . . yes
C(32) C(33) 1.38(1) . . yes
C(32) C(44) 1.48(1) . . yes
C(33) C(34) 1.45(1) . . yes
C(33) C(46) 1.49(1) . . yes
C(35) H(12) 0.950 . . no
C(35) H(13) 0.950 . . no
C(35) H(14) 0.950 . . no
C(36) C(37) 1.55(1) . . yes
C(36) H(15) 0.950 . . no
C(36) H(16) 0.950 . . no
C(37) H(17) 0.950 . . no
C(37) H(18) 0.950 . . no
C(37) H(19) 0.950 . . no
C(38) H(20) 0.950 . . no
C(38) H(21) 0.950 . . no
C(38) H(22) 0.950 . . no
C(39) C(40) 1.51(1) . . yes
C(39) H(23) 0.950 . . no
C(39) H(24) 0.950 . . no
C(40) H(25) 0.950 . . no
C(40) H(26) 0.950 . . no
C(40) H(27) 0.950 . . no
C(41) C(42) 1.51(1) . . yes
C(41) H(28) 0.950 . . no
C(41) H(29) 0.950 . . no
C(42) H(30) 0.950 . . no
C(42) H(31) 0.950 . . no
C(42) H(32) 0.950 . . no
C(43) H(33) 0.950 . . no
C(43) H(34) 0.950 . . no
C(43) H(35) 0.950 . . no
C(44) C(45) 1.53(2) . . yes
C(44) H(36) 0.950 . . no
C(44) H(37) 0.950 . . no
C(45) H(38) 0.950 . . no
C(45) H(39) 0.950 . . no
C(45) H(40) 0.950 . . no
C(46) H(41) 0.950 . . no
C(46) H(42) 0.950 . . no
C(46) H(43) 0.950 . . no
C(47) H(44) 0.950 . . no
C(47) H(45) 0.950 . . no
C(47) H(46) 0.950 . . no
C(48) C(49) 1.40(1) . . yes
C(48) C(67) 1.40(1) . . yes
C(49) C(50) 1.48(1) . . yes
C(50) C(51) 1.38(1) . . yes
C(50) C(68) 1.50(1) . . yes
C(51) C(52) 1.43(1) . . yes
C(51) C(69) 1.48(1) . . yes
C(52) C(53) 1.41(1) . . yes
C(53) C(54) 1.39(1) . . yes
C(53) H(47) 0.950 . . no
C(54) C(55) 1.41(1) . . yes
C(55) C(56) 1.36(1) . . yes
C(55) C(71) 1.52(1) . . yes
C(56) C(57) 1.46(1) . . yes
C(56) C(72) 1.54(2) . . yes
C(57) C(58) 1.38(1) . . yes
C(58) C(59) 1.38(1) . . yes
C(58) H(48) 0.950 . . no
C(59) C(60) 1.48(1) . . yes
C(60) C(61) 1.35(1) . . yes
C(60) C(75) 1.51(1) . . yes
C(61) C(62) 1.46(1) . . yes
C(61) C(77) 1.50(1) . . yes
C(62) C(63) 1.39(1) . . yes
C(63) C(64) 1.40(1) . . yes
C(63) H(49) 0.950 . . no
C(64) C(65) 1.44(1) . . yes
C(65) C(66) 1.39(1) . . yes
C(65) C(78) 1.46(1) . . yes
C(66) C(67) 1.48(1) . . yes
C(66) C(80) 1.52(1) . . yes
C(68) H(50) 0.950 . . no
C(68) H(51) 0.950 . . no
C(68) H(52) 0.950 . . no
C(69) C(70) 1.50(2) . . yes
C(69) H(53) 0.950 . . no
C(69) H(54) 0.950 . . no
C(70) H(55) 0.950 . . no
C(70) H(56) 0.950 . . no
C(70) H(57) 0.950 . . no
C(71) H(58) 0.950 . . no
C(71) H(59) 0.950 . . no
C(71) H(60) 0.950 . . no
C(72) C(73) 1.25(2) . . yes
C(72) C(74) 1.11(4) . . yes
C(73) H(61) 0.950 . . no
C(73) H(62) 0.950 . . no
C(73) H(63) 0.950 . . no
C(74) H(64) 0.950 . . no
C(74) H(65) 0.950 . . no
C(74) H(66) 0.950 . . no
C(75) C(76) 1.50(1) . . yes
C(75) H(67) 0.950 . . no
C(75) H(68) 0.950 . . no
C(76) H(69) 0.950 . . no
C(76) H(70) 0.950 . . no
C(76) H(71) 0.950 . . no
C(77) H(72) 0.950 . . no
C(77) H(73) 0.950 . . no
C(77) H(74) 0.950 . . no
C(78) C(79) 1.53(1) . . yes
C(78) H(75) 0.950 . . no
C(78) H(76) 0.950 . . no
C(79) H(77) 0.950 . . no
C(79) H(78) 0.950 . . no
C(79) H(79) 0.950 . . no
C(80) H(80) 0.950 . . no
C(80) H(81) 0.950 . . no
C(80) H(82) 0.950 . . no
C(81) H(83) 0.950 . . no
C(81) H(84) 0.950 . . no
C(81) H(85) 0.950 . . no
